data_4107841
loop_
_publ_author_name
'Jun Harada'
'Ryo Nakajima'
'Keiichiro Ogawa'

_publ_section_title
;
 X-ray Diffraction Analysis of Photochromic Reaction of Fulgides:
 Crystalline State Reaction Induced by Two-Photon Excitation
;
_journal_name_full 'Journal of the American Chemical Society'
_journal_page_first 7085
_journal_page_last 7091
_journal_paper_doi 10.1021/ja800353u
_journal_volume 130
_journal_year 2008
_chemical_formula_sum 'C15 H16 O4'
_chemical_formula_weight 260.28
_chemical_melting_point 398(1)
_chemical_name_systematic
; 
(E)-2-[1-(2,5-dimethyl-3-furyl)ethylidene]-3-isopropylidenesuccinic anhydride
;
_space_group_IT_number 14
_symmetry_cell_setting monoclinic
_symmetry_space_group_name_Hall '-P 2yn'
_symmetry_space_group_name_H-M 'P 1 21/n 1'
_atom_sites_solution_hydrogens difmap
_atom_sites_solution_primary direct
_atom_sites_solution_secondary difmap
_audit_creation_method SHELXL-97
_cell_angle_alpha 90.00
_cell_angle_beta 108.621(2)
_cell_angle_gamma 90.00
_cell_formula_units_Z 4
_cell_length_a 12.5342(12)
_cell_length_b 7.6101(8)
_cell_length_c 14.5653(14)
_cell_measurement_reflns_used 4440
_cell_measurement_temperature 90
_cell_measurement_theta_max 30.0
_cell_measurement_theta_min 2.6
_cell_volume 1316.6(2)
_computing_cell_refinement 'SAINT (Bruker, 1998)'
_computing_data_collection 'SMART (Bruker, 1998)'
_computing_data_reduction SAINT
_computing_molecular_graphics 'SHELXTL (Sheldrick, 2008)'
_computing_publication_material SHELXTL
_computing_structure_refinement 'SHELXL-97 (Sheldrick, 2008)'
_computing_structure_solution 'SHELXS-97 (Sheldrick, 2008)'
_diffrn_ambient_temperature 90
_diffrn_detector_area_resol_mean 8.192
_diffrn_measured_fraction_theta_full 0.992
_diffrn_measured_fraction_theta_max 0.992
_diffrn_measurement_device_type 'Bruker SMART 1000 CCD diffractometer'
_diffrn_measurement_method \w_scan
_diffrn_radiation_monochromator graphite
_diffrn_radiation_source 'fine-focus sealed tube'
_diffrn_radiation_type MoK\a
_diffrn_radiation_wavelength 0.71073
_diffrn_reflns_av_R_equivalents 0.0359
_diffrn_reflns_av_sigmaI/netI 0.0277
_diffrn_reflns_limit_h_max 17
_diffrn_reflns_limit_h_min -17
_diffrn_reflns_limit_k_max 10
_diffrn_reflns_limit_k_min -10
_diffrn_reflns_limit_l_max 20
_diffrn_reflns_limit_l_min -20
_diffrn_reflns_number 18470
_diffrn_reflns_theta_full 29.99
_diffrn_reflns_theta_max 29.99
_diffrn_reflns_theta_min 1.87
_diffrn_standards_decay_% 0
_exptl_absorpt_coefficient_mu 0.095
_exptl_absorpt_correction_T_max 0.9813
_exptl_absorpt_correction_T_min 0.9630
_exptl_absorpt_correction_type multi-scan
_exptl_absorpt_process_details 'SADABS (Sheldrick, 2002)'
_exptl_crystal_colour dark_red
_exptl_crystal_density_diffrn 1.313
_exptl_crystal_description plate
_exptl_crystal_F_000 552
_exptl_crystal_size_max 0.40
_exptl_crystal_size_mid 0.40
_exptl_crystal_size_min 0.20
_refine_diff_density_max 0.623
_refine_diff_density_min -0.235
_refine_diff_density_rms 0.071
_refine_ls_extinction_method none
_refine_ls_goodness_of_fit_ref 1.099
_refine_ls_hydrogen_treatment mixed
_refine_ls_matrix_type full
_refine_ls_number_parameters 199
_refine_ls_number_reflns 3814
_refine_ls_number_restraints 0
_refine_ls_restrained_S_all 1.099
_refine_ls_R_factor_all 0.0774
_refine_ls_R_factor_gt 0.0624
_refine_ls_shift/su_max 0.000
_refine_ls_shift/su_mean 0.000
_refine_ls_structure_factor_coef Fsqd
_refine_ls_weighting_details 'calc w=1/[\s^2^(Fo^2^)+(0.0862P)^2^+0.6991P] where P=(Fo^2^+2Fc^2^)/3'
_refine_ls_weighting_scheme calc
_refine_ls_wR_factor_gt 0.1618
_refine_ls_wR_factor_ref 0.1721
_reflns_number_gt 3049
_reflns_number_total 3814
_reflns_threshold_expression >2sigma(I)
_cod_data_source_file ja800353u-file005.cif
_cod_data_source_block 1_742nm
_cod_database_code 4107841

loop_
_symmetry_equiv_pos_as_xyz
'x, y, z'
'-x+1/2, y+1/2, -z+1/2'
'-x, -y, -z'
'x-1/2, -y-1/2, z-1/2'

loop_
_atom_site_label
_atom_site_type_symbol
_atom_site_fract_x
_atom_site_fract_y
_atom_site_fract_z
_atom_site_U_iso_or_equiv
_atom_site_adp_type
_atom_site_occupancy
_atom_site_symmetry_multiplicity
_atom_site_calc_flag
_atom_site_refinement_flags
_atom_site_disorder_assembly
_atom_site_disorder_group
C8 C 0.78606(5) 0.71819(11) 0.62550(5) 0.0219(3) Uani 1 1 d G A .
C1 C 0.84730(4) 0.74433(7) 0.56410(4) 0.0226(3) Uani 1 1 d G A .
C2 C 0.96755(4) 0.78062(7) 0.58218(4) 0.0230(3) Uani 1 1 d G . .
C3 C 0.80141(4) 0.70450(9) 0.45916(4) 0.0292(4) Uani 1 1 d G . .
C4 C 0.99319(5) 0.71222(9) 0.49661(4) 0.0270(4) Uani 1 1 d G A .
O5 O 0.89170(5) 0.68013(10) 0.42398(4) 0.0317(3) Uani 1 1 d G A .
O6 O 0.70762(5) 0.68776(13) 0.40428(5) 0.0404(4) Uani 0.95 1 d PG A 1
O7 O 1.07980(5) 0.68727(12) 0.47999(6) 0.0323(3) Uani 0.95 1 d PG A 1
C9 C 1.04051(5) 0.88454(10) 0.64897(5) 0.0227(3) Uani 0.95 1 d PG B 1
C17 C 0.65954(5) 0.70088(14) 0.58906(6) 0.0282(4) Uani 1 1 d G . .
C18 C 1.00417(7) 0.99274(12) 0.71951(6) 0.0267(3) Uani 1 1 d G . .
C19 C 1.16260(5) 0.90059(13) 0.65595(6) 0.0334(4) Uani 0.95 1 d PG B 1
H19A H 1.2003 0.7874 0.6756 0.050 Uiso 0.95 1 calc PR B 1
H19B H 1.1988 0.9903 0.7041 0.050 Uiso 0.95 1 calc PR B 1
H19C H 1.1681 0.9344 0.5927 0.050 Uiso 0.95 1 calc PR B 1
C10 C 0.83612(7) 0.70068(14) 0.73050(5) 0.0196(3) Uani 1 1 d G . .
C11 C 0.78417(6) 0.75550(13) 0.80142(6) 0.0238(3) Uani 1 1 d G B .
C12 C 0.93238(6) 0.61288(10) 0.78164(5) 0.0183(3) Uani 0.95 1 d PG B 1
C13 C 0.85222(6) 0.70252(11) 0.88910(5) 0.0250(3) Uani 1 1 d G B .
O14 O 0.94348(6) 0.61388(11) 0.87830(4) 0.0202(3) Uani 0.95 1 d PG B 1
C15 C 1.01902(9) 0.51105(17) 0.75515(7) 0.0256(3) Uani 1 1 d G B .
C16 C 0.84783(11) 0.71836(19) 0.98927(6) 0.0355(4) Uani 1 1 d G B .
H11 H 0.7073(19) 0.820(3) 0.7865(16) 0.034(6) Uiso 1 1 d . . .
H151 H 1.089(2) 0.586(4) 0.7618(19) 0.048(7) Uiso 1 1 d . . .
H152 H 0.9889(18) 0.471(3) 0.6876(16) 0.029(5) Uiso 1 1 d . . .
H153 H 1.0405(18) 0.414(3) 0.7965(16) 0.029(5) Uiso 1 1 d . . .
H161 H 0.775(2) 0.774(4) 0.9880(19) 0.049(7) Uiso 1 1 d . . .
H162 H 0.850(2) 0.596(4) 1.021(2) 0.059(8) Uiso 1 1 d . . .
H163 H 0.911(2) 0.790(3) 1.0210(18) 0.038(6) Uiso 1 1 d . . .
H171 H 0.634(3) 0.703(4) 0.525(2) 0.064(9) Uiso 1 1 d . . .
H172 H 0.629(3) 0.782(5) 0.611(3) 0.080(11) Uiso 1 1 d . . .
H173 H 0.637(3) 0.602(4) 0.618(2) 0.060(8) Uiso 1 1 d . . .
H181 H 1.045(2) 1.109(4) 0.7263(19) 0.047(7) Uiso 1 1 d . . .
H182 H 0.9219(18) 1.013(3) 0.6988(15) 0.026(5) Uiso 1 1 d . . .
H183 H 1.0324(19) 0.946(3) 0.7855(17) 0.036(6) Uiso 1 1 d . . .
O6C O 0.732(2) 0.589(4) 0.430(2) 0.041(3) Uiso 0.05 1 d P A 2
O7C O 1.076(3) 0.787(4) 0.496(2) 0.041(3) Uiso 0.05 1 d P A 2
C9C C 1.009(4) 0.787(5) 0.695(3) 0.041(3) Uiso 0.05 1 d P B 2
C12C C 0.941(4) 0.683(6) 0.756(3) 0.041(3) Uiso 0.05 1 d P B 2
O14C O 0.982(2) 0.738(4) 0.854(2) 0.041(3) Uiso 0.05 1 d P B 2
C19C C 1.129(4) 0.764(5) 0.722(3) 0.041(3) Uiso 0.05 1 d P B 2
H19D H 1.1621 0.7666 0.7925 0.061 Uiso 0.05 1 calc PR B 2
H19E H 1.1620 0.8586 0.6937 0.061 Uiso 0.05 1 calc PR B 2
H19F H 1.1460 0.6503 0.6975 0.061 Uiso 0.05 1 calc PR B 2

loop_
_atom_site_aniso_label
_atom_site_aniso_U_11
_atom_site_aniso_U_22
_atom_site_aniso_U_33
_atom_site_aniso_U_23
_atom_site_aniso_U_13
_atom_site_aniso_U_12
C8 0.0216(7) 0.0203(7) 0.0239(7) 0.0021(5) 0.0075(6) 0.0033(5)
C1 0.0226(8) 0.0252(7) 0.0198(7) 0.0014(6) 0.0065(6) 0.0032(6)
C2 0.0250(8) 0.0226(7) 0.0230(7) 0.0021(6) 0.0099(6) 0.0034(6)
C3 0.0290(9) 0.0348(9) 0.0232(8) 0.0024(7) 0.0072(7) 0.0006(7)
C4 0.0301(9) 0.0295(8) 0.0236(8) 0.0021(6) 0.0116(7) 0.0007(7)
O5 0.0335(7) 0.0413(7) 0.0216(6) -0.0025(5) 0.0105(5) 0.0005(6)
O6 0.0291(8) 0.0615(11) 0.0243(7) 0.0033(7) -0.0005(6) -0.0016(7)
O7 0.0328(7) 0.0382(8) 0.0313(7) -0.0032(6) 0.0181(6) 0.0024(6)
C9 0.0230(8) 0.0236(7) 0.0240(8) 0.0038(6) 0.0110(6) -0.0005(6)
C17 0.0223(8) 0.0327(9) 0.0292(9) 0.0044(7) 0.0077(7) 0.0038(7)
C18 0.0298(9) 0.0233(7) 0.0286(8) -0.0037(6) 0.0118(7) -0.0046(6)
C19 0.0240(9) 0.0406(10) 0.0389(10) 0.0014(8) 0.0145(8) -0.0065(8)
C10 0.0179(7) 0.0189(6) 0.0243(7) 0.0007(5) 0.0098(6) 0.0000(5)
C11 0.0192(7) 0.0279(8) 0.0270(8) 0.0019(6) 0.0113(6) 0.0031(6)
C12 0.0184(7) 0.0190(7) 0.0185(7) -0.0002(6) 0.0074(6) -0.0012(6)
C13 0.0219(8) 0.0276(8) 0.0280(8) -0.0008(6) 0.0115(6) 0.0031(6)
O14 0.0180(6) 0.0252(6) 0.0191(5) 0.0011(4) 0.0083(4) 0.0027(4)
C15 0.0276(8) 0.0280(8) 0.0218(8) 0.0006(6) 0.0085(6) 0.0091(6)
C16 0.0330(10) 0.0502(11) 0.0273(9) 0.0005(8) 0.0152(8) 0.0067(9)

loop_
_atom_type_symbol
_atom_type_description
_atom_type_scat_dispersion_real
_atom_type_scat_dispersion_imag
_atom_type_scat_source
C C 0.0033 0.0016 'International Tables Vol C Tables 4.2.6.8 and 6.1.1.4'
H H 0.0000 0.0000 'International Tables Vol C Tables 4.2.6.8 and 6.1.1.4'
O O 0.0106 0.0060 'International Tables Vol C Tables 4.2.6.8 and 6.1.1.4'

loop_
_geom_angle_atom_site_label_1
_geom_angle_atom_site_label_2
_geom_angle_atom_site_label_3
_geom_angle
C1 C8 C10 123.7
C1 C8 C17 122.0
C10 C8 C17 114.3
C8 C1 C2 131.9
C8 C1 C3 122.1
C2 C1 C3 105.1
C9 C2 C1 131.0
C9 C2 C4 122.1
C1 C2 C4 105.6
C9 C2 C9C 45.8(15)
C1 C2 C9C 99.9(16)
C4 C2 C9C 144.3(15)
O6 C3 O5 118.6
O6C C3 O5 110.2(14)
O6 C3 C1 133.2
O6C C3 C1 120.6(14)
O5 C3 C1 108.2
O7C C4 O5 132.0(14)
O7 C4 O5 119.0
O7C C4 C2 105.1(15)
O7 C4 C2 132.8
O5 C4 C2 108.1
C4 O5 C3 110.4
C2 C9 C18 122.0
C2 C9 C19 122.2
C18 C9 C19 115.7
C8 C17 H171 111(2)
C8 C17 H172 111(2)
H171 C17 H172 109(3)
C8 C17 H173 110.2(18)
H171 C17 H173 115(3)
H172 C17 H173 100(3)
C9 C18 H181 107.1(15)
C9C C18 H181 145(2)
C9 C18 H182 113.0(12)
C9C C18 H182 100.9(19)
H181 C18 H182 110.0(19)
C9 C18 H183 112.2(14)
C9C C18 H183 81(2)
H181 C18 H183 102(2)
H182 C18 H183 111.7(18)
C12C C10 C11 119(2)
C12 C10 C11 105.7
C12C C10 C8 113(2)
C12 C10 C8 128.42(6)
C11 C10 C8 125.43(6)
C13 C11 C10 107.3
C13 C11 H11 127.0(13)
C10 C11 H11 125.7(13)
O14 C12 C10 109.8
O14 C12 C15 115.3
C10 C12 C15 134.7
C11 C13 O14 109.5
C11 C13 C16 134.1
O14 C13 C16 116.4
C11 C13 O14C 92.2(9)
C16 C13 O14C 124.6(9)
C12 O14 C13 107.7
C12 C15 H151 111.2(15)
C12C C15 H151 93(2)
C12 C15 H152 110.1(13)
C12C C15 H152 103(2)
H151 C15 H152 108.0(19)
C12 C15 H153 109.2(13)
C12C C15 H153 132(2)
H151 C15 H153 108(2)
H152 C15 H153 110.0(19)
C13 C16 H161 109.6(15)
C13 C16 H162 111.0(16)
H161 C16 H162 106(2)
C13 C16 H163 103.8(15)
H161 C16 H163 112(2)
H162 C16 H163 114(2)
C19C C9C C2 105(3)
C19C C9C C18 100(3)
C2 C9C C18 104(2)
C19C C9C C12C 118(3)
C2 C9C C12C 121(3)
C18 C9C C12C 107(3)
C10 C12C O14C 106(3)
C10 C12C C9C 118(3)
O14C C12C C9C 109(3)
C10 C12C C15 131(3)
O14C C12C C15 103(3)
C9C C12C C15 88(3)
C12C O14C C13 100(2)
C9C C19C H19D 109.5
C9C C19C H19E 109.5
H19D C19C H19E 109.5
C9C C19C H19F 109.5
H19D C19C H19F 109.5
H19E C19C H19F 109.5

loop_
_geom_bond_atom_site_label_1
_geom_bond_atom_site_label_2
_geom_bond_distance
C8 C1 1.3663
C8 C10 1.4620
C8 C17 1.5089
C1 C2 1.4711
C1 C3 1.4823
C2 C9 1.3564
C2 C4 1.4776
C2 C9C 1.55(4)
C3 O6 1.1989
C3 O6C 1.21(3)
C3 O5 1.3958
C4 O7C 1.19(3)
C4 O7 1.2004
C4 O5 1.3920
C9 C18 1.4966
C9 C19 1.5059
C17 H171 0.89(3)
C17 H172 0.84(4)
C17 H173 0.95(3)
C18 C9C 1.61(4)
C18 H181 1.01(3)
C18 H182 0.99(2)
C18 H183 0.98(2)
C19 H19A 0.9800
C19 H19B 0.9800
C19 H19C 0.9800
C10 C12C 1.25(4)
C10 C12 1.3723
C10 C11 1.4473
C11 C13 1.3510
C11 H11 1.04(2)
C12 O14 1.3699
C12 C15 1.4821
C13 O14 1.3795
C13 C16 1.4824
C13 O14C 1.87(3)
C15 C12C 1.64(4)
C15 H151 1.02(3)
C15 H152 0.98(2)
C15 H153 0.93(2)
C16 H161 1.00(3)
C16 H162 1.03(3)
C16 H163 0.95(3)
C9C C19C 1.45(6)
C9C C12C 1.63(6)
C12C O14C 1.41(5)
C19C H19D 0.9800
C19C H19E 0.9800
C19C H19F 0.9800

loop_
_geom_torsion_atom_site_label_1
_geom_torsion_atom_site_label_2
_geom_torsion_atom_site_label_3
_geom_torsion_atom_site_label_4
_geom_torsion
C10 C8 C1 C2 -7.78(7)
C17 C8 C1 C2 173.6
C10 C8 C1 C3 159.64(7)
C17 C8 C1 C3 -18.9
C8 C1 C2 C9 -39.9
C3 C1 C2 C9 151.1
C8 C1 C2 C4 153.2
C3 C1 C2 C4 -15.8
C8 C1 C2 C9C -1.6(15)
C3 C1 C2 C9C -170.5(15)
C8 C1 C3 O6 20.5
C2 C1 C3 O6 -169.1
C8 C1 C3 O6C -29.8(17)
C2 C1 C3 O6C 140.5(17)
C8 C1 C3 O5 -157.9
C2 C1 C3 O5 12.4
C9 C2 C4 O7C -9.4(15)
C1 C2 C4 O7C 158.9(15)
C9C C2 C4 O7C -67(3)
C9 C2 C4 O7 23.1
C1 C2 C4 O7 -168.5
C9C C2 C4 O7 -34(3)
C9 C2 C4 O5 -154.3
C1 C2 C4 O5 14.0
C9C C2 C4 O5 148(3)
O7C C4 O5 C3 -138(2)
O7 C4 O5 C3 175.7
C2 C4 O5 C3 -6.4
O6 C3 O5 C4 177.4
O6C C3 O5 C4 -137.7(15)
C1 C3 O5 C4 -3.9
C1 C2 C9 C18 -2.0
C4 C2 C9 C18 163.0
C9C C2 C9 C18 -60(2)
C1 C2 C9 C19 178.9
C4 C2 C9 C19 -16.0
C9C C2 C9 C19 121(2)
C2 C9 C18 C9C 62(2)
C19 C9 C18 C9C -119(2)
C1 C8 C10 C12C -11(2)
C17 C8 C10 C12C 168(2)
C1 C8 C10 C12 -40.06(12)
C17 C8 C10 C12 138.62(7)
C1 C8 C10 C11 148.6
C17 C8 C10 C11 -32.76(8)
C12C C10 C11 C13 -27(2)
C12 C10 C11 C13 1.5
C8 C10 C11 C13 174.51(10)
C12C C10 C12 O14 120(4)
C11 C10 C12 O14 -1.2
C8 C10 C12 O14 -173.96(10)
C12C C10 C12 C15 -65(4)
C11 C10 C12 C15 173.8
C8 C10 C12 C15 1.12(10)
C10 C11 C13 O14 -1.2
C10 C11 C13 C16 179.5
C10 C11 C13 O14C 33.7(9)
C10 C12 O14 C13 0.5
C15 C12 O14 C13 -175.6
C11 C13 O14 C12 0.5
C16 C13 O14 C12 179.9
O14C C13 O14 C12 -66.9(14)
O14 C12 C15 C12C -130(4)
C10 C12 C15 C12C 55(4)
C9 C2 C9C C19C -59(3)
C1 C2 C9C C19C 162(2)
C4 C2 C9C C19C 26(4)
C9 C2 C9C C18 45.0(13)
C1 C2 C9C C18 -94.3(19)
C4 C2 C9C C18 130.4(17)
C9 C2 C9C C12C 164(4)
C1 C2 C9C C12C 25(3)
C4 C2 C9C C12C -110(3)
C9 C18 C9C C19C 66(3)
C9 C18 C9C C2 -42.2(13)
C9 C18 C9C C12C -171(4)
C12 C10 C12C O14C -74(4)
C11 C10 C12C O14C -4(4)
C8 C10 C12C O14C 157(2)
C12 C10 C12C C9C 164(6)
C11 C10 C12C C9C -127(3)
C8 C10 C12C C9C 34(4)
C12 C10 C12C C15 50(3)
C11 C10 C12C C15 120(3)
C8 C10 C12C C15 -79(4)
C19C C9C C12C C10 -178(3)
C2 C9C C12C C10 -47(5)
C18 C9C C12C C10 71(4)
C19C C9C C12C O14C 61(5)
C2 C9C C12C O14C -168(3)
C18 C9C C12C O14C -50(4)
C19C C9C C12C C15 -42(4)
C2 C9C C12C C15 89(3)
C18 C9C C12C C15 -153(2)
C12 C15 C12C C10 -58(4)
C12 C15 C12C O14C 67(4)
C12 C15 C12C C9C 176(5)
C10 C12C O14C C13 24(3)
C9C C12C O14C C13 152(3)
C15 C12C O14C C13 -116(2)
C11 C13 O14C C12C -37(2)
O14 C13 O14C C12C 82(2)
C16 C13 O14C C12C 172(2)
